data_2228716
loop_
_publ_author_name
'Yang, Liguo'
'Zhu, Chengchen'
'Li, Dacheng'

_publ_section_title
;
 Di-\m-thiocyanato-bis{[1,2-bis(diisopropylphosphanyl)-1,2-dicarba-<i>closo</i>-dodecaborane]silver(I)}
;
_journal_coeditor_code GK2319
_journal_issue 1
_journal_name_full 'Acta Crystallographica Section E'
_journal_page_first m2
_journal_paper_doi 10.1107/S1600536810049263
_journal_volume 67
_journal_year 2011
_chemical_formula_iupac '[Ag2 (N C S)2 (C14 H38 B10 P2)2]'
_chemical_formula_moiety 'C30 H76 Ag2 B20 N2 P4 S2'
_chemical_formula_sum 'C30 H76 Ag2 B20 N2 P4 S2'
_chemical_formula_weight 1084.87
_chemical_name_systematic
;
Di-\m-thiocyanato-bis{[1,2-bis(diisopropylphosphanyl)-1,2-dicarba-
<i>closo</i>-dodecaborane]silver(I)}
;
_space_group_IT_number 14
_symmetry_cell_setting monoclinic
_symmetry_space_group_name_Hall '-P 2yn'
_symmetry_space_group_name_H-M 'P 1 21/n 1'
_atom_sites_solution_hydrogens geom
_atom_sites_solution_primary direct
_atom_sites_solution_secondary difmap
_audit_creation_method SHELXL-97
_cell_angle_alpha 90.00
_cell_angle_beta 110.0740(10)
_cell_angle_gamma 90.00
_cell_formula_units_Z 2
_cell_length_a 7.8075(9)
_cell_length_b 34.220(3)
_cell_length_c 10.6886(12)
_cell_measurement_reflns_used 3831
_cell_measurement_temperature 298(2)
_cell_measurement_theta_max 25.82
_cell_measurement_theta_min 2.35
_cell_volume 2682.2(5)
_computing_cell_refinement 'SAINT (Siemens, 1996)'
_computing_data_collection 'SMART (Siemens, 1996)'
_computing_data_reduction 'SAINT (Siemens, 1996)'
_computing_molecular_graphics 'SHELXTL (Sheldrick, 2008)'
_computing_publication_material 'SHELXTL (Sheldrick, 2008)'
_computing_structure_refinement 'SHELXL97 (Sheldrick, 2008)'
_computing_structure_solution 'SHELXS97 (Sheldrick, 2008)'
_diffrn_ambient_temperature 298(2)
_diffrn_measured_fraction_theta_full 0.995
_diffrn_measured_fraction_theta_max 0.995
_diffrn_measurement_device_type 'Bruker SMART 1000 CCD'
_diffrn_measurement_method '\f and \w'
_diffrn_radiation_monochromator graphite
_diffrn_radiation_source 'fine-focus sealed tube'
_diffrn_radiation_type MoK\a
_diffrn_radiation_wavelength 0.71073
_diffrn_reflns_av_R_equivalents 0.0495
_diffrn_reflns_av_sigmaI/netI 0.0642
_diffrn_reflns_limit_h_max 9
_diffrn_reflns_limit_h_min -8
_diffrn_reflns_limit_k_max 40
_diffrn_reflns_limit_k_min -36
_diffrn_reflns_limit_l_max 10
_diffrn_reflns_limit_l_min -12
_diffrn_reflns_number 13386
_diffrn_reflns_theta_full 25.02
_diffrn_reflns_theta_max 25.02
_diffrn_reflns_theta_min 2.11
_exptl_absorpt_coefficient_mu 0.954
_exptl_absorpt_correction_T_max 0.9276
_exptl_absorpt_correction_T_min 0.6959
_exptl_absorpt_correction_type multi-scan
_exptl_absorpt_process_details '(SADABS; Sheldrick, 1996)'
_exptl_crystal_colour yellow
_exptl_crystal_density_diffrn 1.343
_exptl_crystal_density_method 'not measured'
_exptl_crystal_description block
_exptl_crystal_F_000 1112
_exptl_crystal_size_max 0.41
_exptl_crystal_size_mid 0.18
_exptl_crystal_size_min 0.08
_refine_diff_density_max 0.819
_refine_diff_density_min -0.915
_refine_ls_extinction_method none
_refine_ls_goodness_of_fit_ref 1.064
_refine_ls_hydrogen_treatment constr
_refine_ls_matrix_type full
_refine_ls_number_parameters 279
_refine_ls_number_reflns 4714
_refine_ls_number_restraints 2
_refine_ls_restrained_S_all 1.068
_refine_ls_R_factor_all 0.0845
_refine_ls_R_factor_gt 0.0522
_refine_ls_shift/su_max 0.001
_refine_ls_shift/su_mean 0.000
_refine_ls_structure_factor_coef Fsqd
_refine_ls_weighting_details 'calc w=1/[\s^2^(Fo^2^)+(0.0185P)^2^+6.4963P] where P=(Fo^2^+2Fc^2^)/3'
_refine_ls_weighting_scheme calc
_refine_ls_wR_factor_gt 0.0874
_refine_ls_wR_factor_ref 0.0989
_reflns_number_gt 3238
_reflns_number_total 4714
_reflns_threshold_expression I>2sigma(I)
_cod_data_source_file gk2319.cif
_cod_data_source_block I
_cod_original_sg_symbol_H-M 'P 21/n'
_cod_database_code 2228716
_cod_database_fobs_code 2228716

loop_
_symmetry_equiv_pos_as_xyz
'x, y, z'
'-x+1/2, y+1/2, -z+1/2'
'-x, -y, -z'
'x-1/2, -y-1/2, z-1/2'

loop_
_atom_site_type_symbol
_atom_site_label
_atom_site_fract_x
_atom_site_fract_y
_atom_site_fract_z
_atom_site_U_iso_or_equiv
_atom_site_adp_type
_atom_site_calc_flag
_atom_site_refinement_flags
_atom_site_occupancy
_atom_site_disorder_assembly
_atom_site_disorder_group
Ag Ag1 0.61123(6) 0.074944(11) 0.96399(4) 0.04357(15) Uani d U 1 . .
P P1 0.77035(19) 0.13609(4) 1.05474(12) 0.0319(3) Uani d U 1 . .
P P2 0.62319(19) 0.09058(4) 0.73885(13) 0.0335(3) Uani d U 1 . .
S S1 0.2929(2) 0.06561(4) 0.9800(2) 0.0638(5) Uani d . 1 . .
C C2 0.7012(7) 0.14225(13) 0.7460(4) 0.0309(12) Uani d . 1 . .
N N1 0.7232(7) 0.01564(15) 1.0410(5) 0.0634(16) Uani d . 1 . .
C C1 0.7792(7) 0.16616(13) 0.9114(5) 0.0311(12) Uani d . 1 . .
C C3 0.4009(7) 0.08761(15) 0.6024(5) 0.0443(14) Uani d . 1 . .
H H3A 0.4158 0.0956 0.5187 0.053 Uiso calc R 1 . .
C C9 1.0151(7) 0.13069(15) 1.1608(5) 0.0398(13) Uani d . 1 . .
H H9A 1.0841 0.1309 1.0995 0.048 Uiso calc R 1 . .
B B1 0.5741(8) 0.17712(16) 0.7899(5) 0.0327(14) Uani d . 1 . .
H H1 0.4439 0.1695 0.8022 0.039 Uiso calc R 1 . .
B B2 0.9279(8) 0.15162(17) 0.8327(6) 0.0342(14) Uani d . 1 . .
H H2 1.0248 0.1276 0.8725 0.041 Uiso calc R 1 . .
C C4 0.7877(8) 0.06395(14) 0.6774(5) 0.0423(14) Uani d . 1 . .
H H4A 0.9030 0.0783 0.7119 0.051 Uiso calc R 1 . .
B B3 0.9813(9) 0.19488(18) 0.7612(6) 0.0420(16) Uani d . 1 . .
H H3 1.1164 0.1997 0.7530 0.050 Uiso calc R 1 . .
B B4 0.8264(9) 0.16041(18) 0.6591(6) 0.0401(16) Uani d . 1 . .
H H4 0.8620 0.1431 0.5848 0.048 Uiso calc R 1 . .
B B5 0.7755(9) 0.21104(18) 0.6369(6) 0.0469(18) Uani d . 1 . .
H H5 0.7765 0.2270 0.5478 0.056 Uiso calc R 1 . .
C C10 0.6616(8) 0.16743(16) 1.1476(5) 0.0459(15) Uani d . 1 . .
H H10A 0.7314 0.1917 1.1744 0.055 Uiso calc R 1 . .
B B6 0.6018(9) 0.17690(17) 0.6309(6) 0.0371(15) Uani d . 1 . .
H H6 0.4882 0.1708 0.5381 0.044 Uiso calc R 1 . .
B B7 0.7247(9) 0.21373(16) 0.8895(6) 0.0379(16) Uani d . 1 . .
H H7 0.6898 0.2313 0.9636 0.045 Uiso calc R 1 . .
B B8 0.9487(9) 0.19743(16) 0.9160(6) 0.0370(15) Uani d . 1 . .
H H8 1.0633 0.2041 1.0077 0.044 Uiso calc R 1 . .
B B9 0.6147(10) 0.22145(17) 0.7165(6) 0.0440(17) Uani d . 1 . .
H H9 0.5083 0.2439 0.6792 0.053 Uiso calc R 1 . .
C C11 0.4625(8) 0.17704(17) 1.0711(6) 0.0542(16) Uani d . 1 . .
H H11A 0.3993 0.1537 1.0310 0.081 Uiso calc R 1 . .
H H11B 0.4556 0.1958 1.0029 0.081 Uiso calc R 1 . .
H H11C 0.4072 0.1877 1.1312 0.081 Uiso calc R 1 . .
C C5 0.8260(9) 0.02295(16) 0.7408(6) 0.0586(18) Uani d . 1 . .
H H5A 0.7171 0.0074 0.7089 0.088 Uiso calc R 1 . .
H H5B 0.8637 0.0253 0.8359 0.088 Uiso calc R 1 . .
H H5C 0.9209 0.0106 0.7169 0.088 Uiso calc R 1 . .
B B10 0.8498(9) 0.23347(17) 0.7945(6) 0.0426(17) Uani d . 1 . .
H H10 0.8978 0.2639 0.8068 0.051 Uiso calc R 1 . .
C C12 0.6691(9) 0.1440(2) 1.2724(5) 0.069(2) Uani d . 1 . .
H H12A 0.6220 0.1596 1.3277 0.104 Uiso calc R 1 . .
H H12B 0.7932 0.1369 1.3213 0.104 Uiso calc R 1 . .
H H12C 0.5968 0.1207 1.2460 0.104 Uiso calc R 1 . .
C C6 0.2489(8) 0.11169(17) 0.6243(6) 0.0529(16) Uani d . 1 . .
H H6A 0.1335 0.1040 0.5607 0.079 Uiso calc R 1 . .
H H6B 0.2694 0.1389 0.6131 0.079 Uiso calc R 1 . .
H H6C 0.2481 0.1073 0.7128 0.079 Uiso calc R 1 . .
C C7 0.3449(9) 0.04416(17) 0.5935(6) 0.0640(19) Uani d . 1 . .
H H7A 0.3260 0.0366 0.6742 0.096 Uiso calc R 1 . .
H H7B 0.4397 0.0284 0.5813 0.096 Uiso calc R 1 . .
H H7C 0.2340 0.0405 0.5193 0.096 Uiso calc R 1 . .
C C8 0.7401(9) 0.06209(17) 0.5261(6) 0.0611(18) Uani d . 1 . .
H H8A 0.8417 0.0517 0.5059 0.092 Uiso calc R 1 . .
H H8B 0.7129 0.0879 0.4894 0.092 Uiso calc R 1 . .
H H8C 0.6357 0.0455 0.4883 0.092 Uiso calc R 1 . .
C C13 1.0984(8) 0.16309(17) 1.2634(5) 0.0591(18) Uani d . 1 . .
H H13A 1.0457 0.1620 1.3324 0.089 Uiso calc R 1 . .
H H13B 1.0736 0.1881 1.2202 0.089 Uiso calc R 1 . .
H H13C 1.2278 0.1593 1.3018 0.089 Uiso calc R 1 . .
C C15 0.7150(8) -0.01747(17) 1.0327(6) 0.0467(15) Uani d . 1 . .
C C14 1.0478(8) 0.09062(17) 1.2272(6) 0.0565(17) Uani d . 1 . .
H H14A 1.1762 0.0867 1.2715 0.085 Uiso calc R 1 . .
H H14B 1.0012 0.0707 1.1608 0.085 Uiso calc R 1 . .
H H14C 0.9864 0.0892 1.2910 0.085 Uiso calc R 1 . .

loop_
_atom_site_aniso_label
_atom_site_aniso_U_11
_atom_site_aniso_U_22
_atom_site_aniso_U_33
_atom_site_aniso_U_12
_atom_site_aniso_U_13
_atom_site_aniso_U_23
Ag1 0.0537(3) 0.0293(2) 0.0454(2) -0.0062(2) 0.0139(2) 0.0046(2)
P1 0.0414(9) 0.0266(7) 0.0250(7) -0.0005(6) 0.0079(6) 0.0023(5)
P2 0.0384(9) 0.0254(7) 0.0320(6) -0.0020(6) 0.0060(6) -0.0047(6)
S1 0.0635(12) 0.0317(9) 0.1096(14) 0.0047(7) 0.0469(11) 0.0074(8)
C2 0.040(3) 0.023(3) 0.025(3) 0.001(2) 0.005(2) 0.000(2)
N1 0.051(4) 0.039(3) 0.093(4) 0.003(3) 0.015(3) 0.023(3)
C1 0.035(3) 0.021(3) 0.032(3) -0.002(2) 0.005(2) 0.001(2)
C3 0.044(4) 0.039(3) 0.042(3) -0.006(3) 0.005(3) -0.009(3)
C9 0.039(3) 0.042(3) 0.032(3) -0.001(3) 0.004(3) 0.007(2)
B1 0.037(4) 0.032(3) 0.025(3) 0.005(3) 0.006(3) 0.002(2)
B2 0.038(4) 0.029(3) 0.034(3) 0.000(3) 0.011(3) -0.001(3)
C4 0.050(4) 0.030(3) 0.045(3) -0.001(3) 0.014(3) -0.010(2)
B3 0.049(4) 0.035(4) 0.045(4) 0.000(3) 0.021(3) 0.006(3)
B4 0.047(4) 0.043(4) 0.030(3) 0.002(3) 0.012(3) 0.005(3)
B5 0.057(5) 0.039(4) 0.043(4) -0.002(3) 0.015(3) 0.017(3)
C10 0.060(4) 0.039(3) 0.036(3) -0.002(3) 0.014(3) -0.004(3)
B6 0.046(4) 0.035(3) 0.027(3) 0.005(3) 0.008(3) 0.010(3)
B7 0.054(4) 0.016(3) 0.034(3) 0.007(3) 0.003(3) -0.001(2)
B8 0.043(4) 0.025(3) 0.039(4) -0.010(3) 0.009(3) 0.001(3)
B9 0.056(5) 0.026(3) 0.044(4) 0.004(3) 0.011(3) 0.009(3)
C11 0.064(4) 0.058(4) 0.047(4) 0.007(3) 0.028(3) -0.009(3)
C5 0.064(5) 0.038(4) 0.069(4) 0.010(3) 0.017(4) -0.006(3)
B10 0.056(5) 0.022(3) 0.050(4) -0.003(3) 0.019(4) 0.004(3)
C12 0.088(5) 0.088(5) 0.034(4) 0.016(4) 0.025(4) 0.006(3)
C6 0.039(4) 0.060(4) 0.053(4) -0.006(3) 0.006(3) -0.005(3)
C7 0.056(5) 0.058(4) 0.066(4) -0.017(3) 0.006(3) -0.021(3)
C8 0.081(5) 0.053(4) 0.056(4) -0.006(3) 0.032(4) -0.015(3)
C13 0.057(4) 0.058(4) 0.045(4) -0.017(3) -0.005(3) 0.001(3)
C15 0.039(4) 0.046(4) 0.058(4) 0.006(3) 0.020(3) 0.026(3)
C14 0.059(4) 0.055(4) 0.044(4) 0.006(3) 0.004(3) 0.017(3)

loop_
_atom_type_symbol
_atom_type_description
_atom_type_scat_dispersion_real
_atom_type_scat_dispersion_imag
_atom_type_scat_source
C C 0.0033 0.0016 'International Tables Vol C Tables 4.2.6.8 and 6.1.1.4'
H H 0.0000 0.0000 'International Tables Vol C Tables 4.2.6.8 and 6.1.1.4'
B B 0.0013 0.0007 'International Tables Vol C Tables 4.2.6.8 and 6.1.1.4'
N N 0.0061 0.0033 'International Tables Vol C Tables 4.2.6.8 and 6.1.1.4'
S S 0.1246 0.1234 'International Tables Vol C Tables 4.2.6.8 and 6.1.1.4'
P P 0.1023 0.0942 'International Tables Vol C Tables 4.2.6.8 and 6.1.1.4'
Ag Ag -0.8971 1.1015 'International Tables Vol C Tables 4.2.6.8 and 6.1.1.4'

loop_
_geom_angle_atom_site_label_1
_geom_angle_atom_site_label_2
_geom_angle_atom_site_label_3
_geom_angle_site_symmetry_1
_geom_angle_site_symmetry_3
_geom_angle
_geom_angle_publ_flag
N1 Ag1 P1 . . 122.90(14) ?
N1 Ag1 P2 . . 114.03(15) ?
P1 Ag1 P2 . . 90.97(4) y
N1 Ag1 S1 . . 97.27(14) y
P1 Ag1 S1 . . 116.70(5) ?
P2 Ag1 S1 . . 116.60(6) ?
C10 P1 C1 . . 105.9(2) ?
C10 P1 C9 . . 107.1(3) ?
C1 P1 C9 . . 103.6(2) ?
C10 P1 Ag1 . . 116.2(2) ?
C1 P1 Ag1 . . 107.57(15) ?
C9 P1 Ag1 . . 115.41(17) ?
C3 P2 C2 . . 106.9(2) ?
C3 P2 C4 . . 105.6(2) ?
C2 P2 C4 . . 102.9(2) ?
C3 P2 Ag1 . . 114.4(2) ?
C2 P2 Ag1 . . 106.46(15) ?
C4 P2 Ag1 . . 119.45(17) ?
C15 S1 Ag1 3_657 . 97.4(2) ?
B4 C2 B6 . . 63.1(3) ?
B4 C2 B1 . . 113.2(4) ?
B6 C2 B1 . . 63.1(3) ?
B4 C2 B2 . . 62.9(3) ?
B6 C2 B2 . . 113.0(4) ?
B1 C2 B2 . . 107.9(4) ?
B4 C2 C1 . . 107.6(4) ?
B6 C2 C1 . . 107.6(3) ?
B1 C2 C1 . . 57.6(3) ?
B2 C2 C1 . . 57.6(3) ?
B4 C2 P2 . . 124.9(4) ?
B6 C2 P2 . . 124.9(3) ?
B1 C2 P2 . . 117.3(4) ?
B2 C2 P2 . . 117.4(3) ?
C1 C2 P2 . . 117.0(3) ?
C15 N1 Ag1 . . 150.0(5) ?
B7 C1 B8 . . 63.2(3) ?
B7 C1 B1 . . 63.8(3) ?
B8 C1 B1 . . 113.6(4) ?
B7 C1 B2 . . 113.1(4) ?
B8 C1 B2 . . 62.9(3) ?
B1 C1 B2 . . 107.6(4) ?
B7 C1 C2 . . 108.1(3) ?
B8 C1 C2 . . 107.8(4) ?
B1 C1 C2 . . 57.3(3) ?
B2 C1 C2 . . 57.5(3) ?
B7 C1 P1 . . 124.8(4) ?
B8 C1 P1 . . 125.1(3) ?
B1 C1 P1 . . 116.9(3) ?
B2 C1 P1 . . 117.5(3) ?
C2 C1 P1 . . 116.6(3) ?
C6 C3 C7 . . 108.1(5) ?
C6 C3 P2 . . 114.7(4) ?
C7 C3 P2 . . 105.8(4) ?
C6 C3 H3A . . 109.4 ?
C7 C3 H3A . . 109.4 ?
P2 C3 H3A . . 109.4 ?
C14 C9 C13 . . 110.7(4) ?
C14 C9 P1 . . 110.1(4) ?
C13 C9 P1 . . 117.1(4) ?
C14 C9 H9A . . 106.0 ?
C13 C9 H9A . . 106.0 ?
P1 C9 H9A . . 106.0 ?
C2 B1 C1 . . 65.1(3) ?
C2 B1 B6 . . 57.8(3) ?
C1 B1 B6 . . 109.4(4) ?
C2 B1 B9 . . 105.3(4) ?
C1 B1 B9 . . 104.9(4) ?
B6 B1 B9 . . 59.2(3) ?
C2 B1 B7 . . 108.9(4) ?
C1 B1 B7 . . 56.9(3) ?
B6 B1 B7 . . 107.4(4) ?
B9 B1 B7 . . 59.3(3) ?
C2 B1 H1 . . 120.8 ?
C1 B1 H1 . . 121.1 ?
B6 B1 H1 . . 122.1 ?
B9 B1 H1 . . 124.3 ?
B7 B1 H1 . . 122.6 ?
C2 B2 C1 . . 65.0(3) ?
C2 B2 B4 . . 57.4(3) ?
C1 B2 B4 . . 109.1(4) ?
C2 B2 B3 . . 105.8(4) ?
C1 B2 B3 . . 105.4(4) ?
B4 B2 B3 . . 59.8(3) ?
C2 B2 B8 . . 109.4(4) ?
C1 B2 B8 . . 57.6(3) ?
B4 B2 B8 . . 107.7(4) ?
B3 B2 B8 . . 59.2(3) ?
C2 B2 H2 . . 120.8 ?
C1 B2 H2 . . 121.1 ?
B4 B2 H2 . . 122.1 ?
B3 B2 H2 . . 123.9 ?
B8 B2 H2 . . 122.2 ?
C8 C4 C5 . . 111.5(4) ?
C8 C4 P2 . . 116.4(4) ?
C5 C4 P2 . . 110.0(4) ?
C8 C4 H4A . . 106.1 ?
C5 C4 H4A . . 106.1 ?
P2 C4 H4A . . 106.1 ?
B8 B3 B4 . . 108.9(4) ?
B8 B3 B2 . . 60.5(3) ?
B4 B3 B2 . . 60.0(3) ?
B8 B3 B10 . . 59.8(3) ?
B4 B3 B10 . . 107.3(5) ?
B2 B3 B10 . . 107.1(4) ?
B8 B3 B5 . . 107.5(5) ?
B4 B3 B5 . . 59.9(4) ?
B2 B3 B5 . . 107.1(5) ?
B10 B3 B5 . . 59.1(4) ?
B8 B3 H3 . . 121.2 ?
B4 B3 H3 . . 121.4 ?
B2 B3 H3 . . 122.1 ?
B10 B3 H3 . . 122.6 ?
B5 B3 H3 . . 122.5 ?
C2 B4 B6 . . 58.8(3) ?
C2 B4 B3 . . 108.0(4) ?
B6 B4 B3 . . 108.7(5) ?
C2 B4 B5 . . 106.8(4) ?
B6 B4 B5 . . 60.1(4) ?
B3 B4 B5 . . 60.4(4) ?
C2 B4 B2 . . 59.7(3) ?
B6 B4 B2 . . 107.1(4) ?
B3 B4 B2 . . 60.2(3) ?
B5 B4 B2 . . 107.7(4) ?
C2 B4 H4 . . 122.6 ?
B6 B4 H4 . . 122.0 ?
B3 B4 H4 . . 121.0 ?
B5 B4 H4 . . 121.9 ?
B2 B4 H4 . . 122.1 ?
B10 B5 B4 . . 108.2(4) ?
B10 B5 B6 . . 108.6(5) ?
B4 B5 B6 . . 59.7(3) ?
B10 B5 B9 . . 60.6(4) ?
B4 B5 B9 . . 107.1(4) ?
B6 B5 B9 . . 59.5(4) ?
B10 B5 B3 . . 60.4(4) ?
B4 B5 B3 . . 59.7(3) ?
B6 B5 B3 . . 107.7(4) ?
B9 B5 B3 . . 108.0(4) ?
B10 B5 H5 . . 121.0 ?
B4 B5 H5 . . 122.2 ?
B6 B5 H5 . . 121.9 ?
B9 B5 H5 . . 122.0 ?
B3 B5 H5 . . 121.8 ?
C11 C10 C12 . . 107.8(5) ?
C11 C10 P1 . . 114.1(4) ?
C12 C10 P1 . . 105.9(4) ?
C11 C10 H10A . . 109.6 ?
C12 C10 H10A . . 109.6 ?
P1 C10 H10A . . 109.6 ?
C2 B6 B9 . . 107.3(4) ?
C2 B6 B4 . . 58.1(3) ?
B9 B6 B4 . . 108.1(5) ?
C2 B6 B5 . . 106.3(4) ?
B9 B6 B5 . . 60.4(4) ?
B4 B6 B5 . . 60.2(4) ?
C2 B6 B1 . . 59.1(3) ?
B9 B6 B1 . . 60.4(3) ?
B4 B6 B1 . . 106.0(4) ?
B5 B6 B1 . . 107.7(4) ?
C2 B6 H6 . . 123.3 ?
B9 B6 H6 . . 121.1 ?
B4 B6 H6 . . 122.6 ?
B5 B6 H6 . . 121.8 ?
B1 B6 H6 . . 122.4 ?
C1 B7 B8 . . 58.7(3) ?
C1 B7 B10 . . 106.7(4) ?
B8 B7 B10 . . 60.0(4) ?
C1 B7 B9 . . 107.4(4) ?
B8 B7 B9 . . 108.3(5) ?
B10 B7 B9 . . 60.5(4) ?
C1 B7 B1 . . 59.3(3) ?
B8 B7 B1 . . 106.6(4) ?
B10 B7 B1 . . 107.7(4) ?
B9 B7 B1 . . 60.1(3) ?
C1 B7 H7 . . 122.9 ?
B8 B7 H7 . . 122.3 ?
B10 B7 H7 . . 121.8 ?
B9 B7 H7 . . 121.2 ?
B1 B7 H7 . . 122.3 ?
C1 B8 B7 . . 58.1(3) ?
C1 B8 B3 . . 107.8(4) ?
B7 B8 B3 . . 108.7(4) ?
C1 B8 B10 . . 106.3(4) ?
B7 B8 B10 . . 60.1(4) ?
B3 B8 B10 . . 60.7(3) ?
C1 B8 B2 . . 59.5(3) ?
B7 B8 B2 . . 106.4(4) ?
B3 B8 B2 . . 60.3(3) ?
B10 B8 B2 . . 107.7(4) ?
C1 B8 H8 . . 123.1 ?
B7 B8 H8 . . 122.4 ?
B3 B8 H8 . . 120.8 ?
B10 B8 H8 . . 121.9 ?
B2 B8 H8 . . 122.2 ?
B6 B9 B7 . . 109.5(4) ?
B6 B9 B5 . . 60.1(4) ?
B7 B9 B5 . . 107.5(5) ?
B6 B9 B10 . . 108.0(5) ?
B7 B9 B10 . . 59.6(4) ?
B5 B9 B10 . . 59.2(4) ?
B6 B9 B1 . . 60.4(3) ?
B7 B9 B1 . . 60.7(3) ?
B5 B9 B1 . . 107.5(4) ?
B10 B9 B1 . . 107.5(4) ?
B6 B9 H9 . . 120.9 ?
B7 B9 H9 . . 121.2 ?
B5 B9 H9 . . 122.4 ?
B10 B9 H9 . . 122.4 ?
B1 B9 H9 . . 121.7 ?
C10 C11 H11A . . 109.5 ?
C10 C11 H11B . . 109.5 ?
H11A C11 H11B . . 109.5 ?
C10 C11 H11C . . 109.5 ?
H11A C11 H11C . . 109.5 ?
H11B C11 H11C . . 109.5 ?
C4 C5 H5A . . 109.5 ?
C4 C5 H5B . . 109.5 ?
H5A C5 H5B . . 109.5 ?
C4 C5 H5C . . 109.5 ?
H5A C5 H5C . . 109.5 ?
H5B C5 H5C . . 109.5 ?
B8 B10 B5 . . 108.5(4) ?
B8 B10 B7 . . 59.9(3) ?
B5 B10 B7 . . 108.6(4) ?
B8 B10 B3 . . 59.5(3) ?
B5 B10 B3 . . 60.5(4) ?
B7 B10 B3 . . 107.5(4) ?
B8 B10 B9 . . 107.6(4) ?
B5 B10 B9 . . 60.3(4) ?
B7 B10 B9 . . 59.8(3) ?
B3 B10 B9 . . 107.9(4) ?
B8 B10 H10 . . 121.9 ?
B5 B10 H10 . . 121.0 ?
B7 B10 H10 . . 121.8 ?
B3 B10 H10 . . 122.0 ?
B9 B10 H10 . . 121.9 ?
C10 C12 H12A . . 109.5 ?
C10 C12 H12B . . 109.5 ?
H12A C12 H12B . . 109.5 ?
C10 C12 H12C . . 109.5 ?
H12A C12 H12C . . 109.5 ?
H12B C12 H12C . . 109.5 ?
C3 C6 H6A . . 109.5 ?
C3 C6 H6B . . 109.5 ?
H6A C6 H6B . . 109.5 ?
C3 C6 H6C . . 109.5 ?
H6A C6 H6C . . 109.5 ?
H6B C6 H6C . . 109.5 ?
C3 C7 H7A . . 109.5 ?
C3 C7 H7B . . 109.5 ?
H7A C7 H7B . . 109.5 ?
C3 C7 H7C . . 109.5 ?
H7A C7 H7C . . 109.5 ?
H7B C7 H7C . . 109.5 ?
C4 C8 H8A . . 109.5 ?
C4 C8 H8B . . 109.5 ?
H8A C8 H8B . . 109.5 ?
C4 C8 H8C . . 109.5 ?
H8A C8 H8C . . 109.5 ?
H8B C8 H8C . . 109.5 ?
C9 C13 H13A . . 109.5 ?
C9 C13 H13B . . 109.5 ?
H13A C13 H13B . . 109.5 ?
C9 C13 H13C . . 109.5 ?
H13A C13 H13C . . 109.5 ?
H13B C13 H13C . . 109.5 ?
N1 C15 S1 . 3_657 178.8(6) ?
C9 C14 H14A . . 109.5 ?
C9 C14 H14B . . 109.5 ?
H14A C14 H14B . . 109.5 ?
C9 C14 H14C . . 109.5 ?
H14A C14 H14C . . 109.5 ?
H14B C14 H14C . . 109.5 ?

loop_
_geom_bond_atom_site_label_1
_geom_bond_atom_site_label_2
_geom_bond_site_symmetry_2
_geom_bond_distance
_geom_bond_publ_flag
Ag1 N1 . 2.251(5) y
Ag1 P1 . 2.4566(14) y
Ag1 P2 . 2.4981(14) y
Ag1 S1 . 2.5693(17) y
P1 C10 . 1.853(6) ?
P1 C1 . 1.866(5) ?
P1 C9 . 1.867(5) ?
P2 C3 . 1.847(5) ?
P2 C2 . 1.863(5) ?
P2 C4 . 1.868(5) ?
S1 C15 3_657 1.652(6) ?
C2 B4 . 1.682(8) ?
C2 B6 . 1.693(7) ?
C2 B1 . 1.717(7) ?
C2 B2 . 1.723(8) ?
C2 C1 . 1.851(6) y
N1 C15 . 1.137(7) ?
C1 B7 . 1.678(7) ?
C1 B8 . 1.689(7) ?
C1 B1 . 1.722(7) ?
C1 B2 . 1.725(8) ?
C3 C6 . 1.527(7) ?
C3 C7 . 1.543(7) ?
C3 H3A . 0.9800 ?
C9 C14 . 1.525(7) ?
C9 C13 . 1.538(7) ?
C9 H9A . 0.9800 ?
B1 B6 . 1.786(8) ?
B1 B9 . 1.786(8) ?
B1 B7 . 1.796(8) ?
B1 H1 . 1.1000 ?
B2 B4 . 1.775(8) ?
B2 B3 . 1.780(8) ?
B2 B8 . 1.783(8) ?
B2 H2 . 1.1000 ?
C4 C8 . 1.531(7) ?
C4 C5 . 1.542(7) ?
C4 H4A . 0.9800 ?
B3 B8 . 1.761(9) ?
B3 B4 . 1.772(9) ?
B3 B10 . 1.782(9) ?
B3 B5 . 1.785(9) ?
B3 H3 . 1.1000 ?
B4 B6 . 1.767(9) ?
B4 B5 . 1.775(9) ?
B4 H4 . 1.1000 ?
B5 B10 . 1.759(9) ?
B5 B6 . 1.775(9) ?
B5 B9 . 1.778(10) ?
B5 H5 . 1.1000 ?
C10 C11 . 1.524(8) ?
C10 C12 . 1.541(7) ?
C10 H10A . 0.9800 ?
B6 B9 . 1.763(8) ?
B6 H6 . 1.1000 ?
B7 B8 . 1.763(9) ?
B7 B10 . 1.767(9) ?
B7 B9 . 1.771(8) ?
B7 H7 . 1.1000 ?
B8 B10 . 1.765(8) ?
B8 H8 . 1.1000 ?
B9 B10 . 1.784(9) ?
B9 H9 . 1.1000 ?
C11 H11A . 0.9600 ?
C11 H11B . 0.9600 ?
C11 H11C . 0.9600 ?
C5 H5A . 0.9600 ?
C5 H5B . 0.9600 ?
C5 H5C . 0.9600 ?
B10 H10 . 1.1000 ?
C12 H12A . 0.9600 ?
C12 H12B . 0.9600 ?
C12 H12C . 0.9600 ?
C6 H6A . 0.9600 ?
C6 H6B . 0.9600 ?
C6 H6C . 0.9600 ?
C7 H7A . 0.9600 ?
C7 H7B . 0.9600 ?
C7 H7C . 0.9600 ?
C8 H8A . 0.9600 ?
C8 H8B . 0.9600 ?
C8 H8C . 0.9600 ?
C13 H13A . 0.9600 ?
C13 H13B . 0.9600 ?
C13 H13C . 0.9600 ?
C15 S1 3_657 1.652(6) ?
C14 H14A . 0.9600 ?
C14 H14B . 0.9600 ?
C14 H14C . 0.9600 ?

loop_
_geom_torsion_atom_site_label_1
_geom_torsion_atom_site_label_2
_geom_torsion_atom_site_label_3
_geom_torsion_atom_site_label_4
_geom_torsion_site_symmetry_1
_geom_torsion_site_symmetry_2
_geom_torsion_site_symmetry_3
_geom_torsion_site_symmetry_4
_geom_torsion
_geom_torsion_publ_flag
N1 Ag1 P1 C10 . . . . -111.6(3) ?
P2 Ag1 P1 C10 . . . . 128.6(2) ?
S1 Ag1 P1 C10 . . . . 8.0(2) ?
N1 Ag1 P1 C1 . . . . 130.0(2) ?
P2 Ag1 P1 C1 . . . . 10.24(17) ?
S1 Ag1 P1 C1 . . . . -110.41(18) ?
N1 Ag1 P1 C9 . . . . 15.0(3) ?
P2 Ag1 P1 C9 . . . . -104.8(2) ?
S1 Ag1 P1 C9 . . . . 134.6(2) ?
N1 Ag1 P2 C3 . . . . 104.8(2) ?
P1 Ag1 P2 C3 . . . . -128.15(19) ?
S1 Ag1 P2 C3 . . . . -7.42(19) ?
N1 Ag1 P2 C2 . . . . -137.4(2) ?
P1 Ag1 P2 C2 . . . . -10.35(17) ?
S1 Ag1 P2 C2 . . . . 110.38(17) ?
N1 Ag1 P2 C4 . . . . -21.7(3) ?
P1 Ag1 P2 C4 . . . . 105.3(2) ?
S1 Ag1 P2 C4 . . . . -133.9(2) ?
C3 P2 C2 B4 . . . . -88.9(4) ?
C4 P2 C2 B4 . . . . 22.0(5) ?
Ag1 P2 C2 B4 . . . . 148.4(4) ?
C3 P2 C2 B6 . . . . -9.6(5) ?
C4 P2 C2 B6 . . . . 101.4(4) ?
Ag1 P2 C2 B6 . . . . -132.2(4) ?
C3 P2 C2 B1 . . . . 65.4(4) ?
C4 P2 C2 B1 . . . . 176.3(3) ?
Ag1 P2 C2 B1 . . . . -57.3(3) ?
C3 P2 C2 B2 . . . . -163.5(4) ?
C4 P2 C2 B2 . . . . -52.6(4) ?
Ag1 P2 C2 B2 . . . . 73.8(4) ?
C3 P2 C2 C1 . . . . 130.9(3) ?
C4 P2 C2 C1 . . . . -118.1(3) ?
Ag1 P2 C2 C1 . . . . 8.3(3) ?
P1 Ag1 N1 C15 . . . . -172.8(9) ?
P2 Ag1 N1 C15 . . . . -64.7(10) ?
S1 Ag1 N1 C15 . . . . 58.7(10) ?
P2 C2 C1 P1 . . . . -0.4(5) ?
C10 P1 C1 C2 . . . . -132.8(3) ?
C9 P1 C1 C2 . . . . 114.7(3) ?
Ag1 P1 C1 C2 . . . . -7.9(4) ?
C2 P2 C3 C6 . . . . -64.1(5) ?
C4 P2 C3 C6 . . . . -173.2(4) ?
Ag1 P2 C3 C6 . . . . 53.4(5) ?
C2 P2 C3 C7 . . . . 176.9(4) ?
C4 P2 C3 C7 . . . . 67.8(4) ?
Ag1 P2 C3 C7 . . . . -65.6(4) ?
C10 P1 C9 C14 . . . . 103.2(4) ?
C1 P1 C9 C14 . . . . -145.2(4) ?
Ag1 P1 C9 C14 . . . . -28.0(4) ?
C10 P1 C9 C13 . . . . -24.5(5) ?
C1 P1 C9 C13 . . . . 87.1(4) ?
Ag1 P1 C9 C13 . . . . -155.7(4) ?
C3 P2 C4 C8 . . . . 25.7(5) ?
C2 P2 C4 C8 . . . . -86.2(4) ?
Ag1 P2 C4 C8 . . . . 156.3(3) ?
C3 P2 C4 C5 . . . . -102.3(4) ?
C2 P2 C4 C5 . . . . 145.8(4) ?
Ag1 P2 C4 C5 . . . . 28.3(4) ?
C1 P1 C10 C11 . . . . 66.3(5) ?
C9 P1 C10 C11 . . . . 176.3(4) ?
Ag1 P1 C10 C11 . . . . -53.0(4) ?
C1 P1 C10 C12 . . . . -175.3(4) ?
C9 P1 C10 C12 . . . . -65.3(4) ?
Ag1 P1 C10 C12 . . . . 65.4(4) ?
